data_7062735
loop_
_publ_author_name
'Rao, H. Surya Prakash'
'J, Prabhakaran'

_publ_section_title
;
 C(3)-Aryl isoindolinones: a PTSA-mediated access and improved synthesis
 of (+-)-nuevamine
;
_journal_issue 41
_journal_name_full 'New Journal of Chemistry'
_journal_page_first 19283
_journal_page_last 19288
_journal_paper_doi 10.1039/D3NJ03498D
_journal_volume 47
_journal_year 2023
_chemical_absolute_configuration unk
_chemical_formula_moiety 'C19 H17 N O5'
_chemical_formula_sum 'C19 H17 N O5'
_chemical_formula_weight 339.33
_space_group_crystal_system orthorhombic
_space_group_IT_number 19
_space_group_name_Hall 'P 2ac 2ab'
_space_group_name_H-M_alt 'P 21 21 21'
_atom_sites_solution_hydrogens geom
_atom_sites_solution_primary direct
_audit_creation_date 2019-11-02
_audit_creation_method
;
Olex2 1.3-alpha
(compiled 2019.09.11 svn.r3662 for OlexSys, GUI svn.r5938)
;
_audit_update_record
;
2019-11-02 deposited with the CCDC.	2023-09-20 downloaded from the CCDC.
;
_cell_angle_alpha 90
_cell_angle_beta 90
_cell_angle_gamma 90
_cell_formula_units_Z 4
_cell_length_a 10.6688(5)
_cell_length_b 11.5902(5)
_cell_length_c 12.7186(5)
_cell_measurement_reflns_used 2046
_cell_measurement_temperature 298(2)
_cell_measurement_theta_max 29.1719
_cell_measurement_theta_min 3.0434
_cell_volume 1572.70(12)
_computing_cell_refinement
;
CrysAlisPro, Agilent Technologies,
Version 1.171.36.21 (release 14-08-2012 CrysAlis171 .NET)
(compiled Sep 14 2012,17:21:16)
;
_computing_data_collection
;
CrysAlisPro, Agilent Technologies,
Version 1.171.36.21 (release 14-08-2012 CrysAlis171 .NET)
(compiled Sep 14 2012,17:21:16)
;
_computing_data_reduction
;
CrysAlisPro, Agilent Technologies,
Version 1.171.36.21 (release 14-08-2012 CrysAlis171 .NET)
(compiled Sep 14 2012,17:21:16)
;
_computing_molecular_graphics 'Olex2 1.3-alpha (Dolomanov et al., 2009)'
_computing_publication_material 'Olex2 1.3-alpha (Dolomanov et al., 2009)'
_computing_structure_refinement 'ShelXL 2018/3 (Sheldrick, 2015)'
_computing_structure_solution 'ShelXS n/a (Sheldrick, 2008)'
_diffrn_ambient_temperature 298(2)
_diffrn_detector_area_resol_mean 15.9821
_diffrn_measured_fraction_theta_full 0.998
_diffrn_measured_fraction_theta_max 0.876
_diffrn_measurement_details
;
#__ type_ start__ end____ width___ exp.time_
  1 omega   -6.00   24.00   1.0000   26.8500
omega____ theta____ kappa____ phi______ frames
    -      -17.0272  -99.0000   90.0000 30

#__ type_ start__ end____ width___ exp.time_
  2 omega  -61.00  -18.00   1.0000   26.8500
omega____ theta____ kappa____ phi______ frames
    -      -17.0272  -19.0000    0.0000 43

#__ type_ start__ end____ width___ exp.time_
  3 omega   14.00   87.00   1.0000   26.8500
omega____ theta____ kappa____ phi______ frames
    -       19.6835   57.0000 -180.0000 73

#__ type_ start__ end____ width___ exp.time_
  4 omega  -38.00  -13.00   1.0000   26.8500
omega____ theta____ kappa____ phi______ frames
    -      -17.0272   57.0000  150.0000 25
;
_diffrn_measurement_device_type 'Xcalibur, Eos'
_diffrn_measurement_method '\w scans'
_diffrn_orient_matrix_UB_11 -0.0385049000
_diffrn_orient_matrix_UB_12 0.0486842000
_diffrn_orient_matrix_UB_13 0.0097370000
_diffrn_orient_matrix_UB_21 -0.0516242000
_diffrn_orient_matrix_UB_22 -0.0370237000
_diffrn_orient_matrix_UB_23 0.0100976000
_diffrn_orient_matrix_UB_31 0.0166076000
_diffrn_orient_matrix_UB_32 -0.0019696000
_diffrn_orient_matrix_UB_33 0.0539567000
_diffrn_radiation_monochromator graphite
_diffrn_radiation_type 'Mo K\a'
_diffrn_radiation_wavelength 0.71073
_diffrn_reflns_av_R_equivalents 0.0160
_diffrn_reflns_av_unetI/netI 0.0271
_diffrn_reflns_Laue_measured_fraction_full 0.998
_diffrn_reflns_Laue_measured_fraction_max 0.876
_diffrn_reflns_limit_h_max 14
_diffrn_reflns_limit_h_min -12
_diffrn_reflns_limit_k_max 15
_diffrn_reflns_limit_k_min -13
_diffrn_reflns_limit_l_max 16
_diffrn_reflns_limit_l_min -16
_diffrn_reflns_number 5586
_diffrn_reflns_point_group_measured_fraction_full 0.887
_diffrn_reflns_point_group_measured_fraction_max 0.745
_diffrn_reflns_theta_full 25.242
_diffrn_reflns_theta_max 29.236
_diffrn_reflns_theta_min 3.050
_diffrn_source 'Enhance (Mo) X-ray Source'
_exptl_absorpt_coefficient_mu 0.105
_exptl_absorpt_correction_T_max 1.00000
_exptl_absorpt_correction_T_min 0.88108
_exptl_absorpt_correction_type multi-scan
_exptl_absorpt_process_details
;
CrysAlisPro, Agilent Technologies,
Version 1.171.36.21 (release 14-08-2012 CrysAlis171 .NET)
(compiled Sep 14 2012,17:21:16)
Empirical absorption correction using spherical harmonics,
 implemented in SCALE3 ABSPACK scaling algorithm.
;
_exptl_crystal_colour red
_exptl_crystal_colour_primary red
_exptl_crystal_density_diffrn 1.433
_exptl_crystal_description plate
_exptl_crystal_F_000 712
_exptl_crystal_size_max 0.56
_exptl_crystal_size_mid 0.46
_exptl_crystal_size_min 0.26
_refine_diff_density_max 0.148
_refine_diff_density_min -0.132
_refine_diff_density_rms 0.029
_refine_ls_abs_structure_details
;
 Flack x determined using 792 quotients [(I+)-(I-)]/[(I+)+(I-)]
 (Parsons, Flack and Wagner, Acta Cryst. B69 (2013) 249-259).
;
_refine_ls_abs_structure_Flack -0.9(7)
_refine_ls_extinction_coef 0.0073(17)
_refine_ls_extinction_expression Fc^*^=kFc[1+0.001xFc^2^\l^3^/sin(2\q)]^-1/4^
_refine_ls_extinction_method 'SHELXL-2018/3 (Sheldrick 2018)'
_refine_ls_goodness_of_fit_ref 1.056
_refine_ls_hydrogen_treatment constr
_refine_ls_matrix_type full
_refine_ls_number_parameters 229
_refine_ls_number_reflns 3186
_refine_ls_number_restraints 0
_refine_ls_restrained_S_all 1.056
_refine_ls_R_factor_all 0.0478
_refine_ls_R_factor_gt 0.0368
_refine_ls_shift/su_max 0.002
_refine_ls_shift/su_mean 0.000
_refine_ls_structure_factor_coef Fsqd
_refine_ls_weighting_details 'w=1/[\s^2^(Fo^2^)+(0.0439P)^2^+0.1257P] where P=(Fo^2^+2Fc^2^)/3'
_refine_ls_weighting_scheme calc
_refine_ls_wR_factor_gt 0.0867
_refine_ls_wR_factor_ref 0.0950
_reflns_Friedel_coverage 0.499
_reflns_Friedel_fraction_full 0.735
_reflns_Friedel_fraction_max 0.573
_reflns_number_gt 2685
_reflns_number_total 3186
_reflns_threshold_expression 'I > 2\s(I)'
_cod_data_source_file d3nj03498d2.cif
_cod_data_source_block hsp-jp-new-as
_cod_depositor_comments 'Adding full bibliography for 7062735.cif.'
_cod_original_cell_volume 1572.71(12)
_cod_database_code 7062735
_shelx_shelxl_version_number 2018/3
_chemical_oxdiff_formula 'C19 H17 N O5'
_chemical_oxdiff_usercomment 'RED COLOUR PLATE, 298K, 0.56 0.46 0.26'
_shelx_space_group_comment
;
The symmetry employed for this shelxl refinement is uniquely defined
by the following loop, which should always be used as a source of
symmetry information in preference to the above space-group names.
They are only intended as comments.
;
_shelx_estimated_absorpt_t_max 0.973
_shelx_estimated_absorpt_t_min 0.944
_reflns_odcompleteness_completeness 99.68
_reflns_odcompleteness_iscentric 1
_reflns_odcompleteness_theta 26.32
_olex2_refinement_description
;
1. Fixed Uiso
 At 1.2 times of:
  All C(H) groups, All C(H,H) groups
 At 1.5 times of:
  All C(H,H,H) groups
2.a Ternary CH refined with riding coordinates:
 C9(H9)
2.b Secondary CH2 refined with riding coordinates:
 C19(H19A,H19B), C20(H20A,H20B), C21(H21A,H21B)
2.c Aromatic/amide H refined with riding coordinates:
 C12(H12), C16(H16), C22(H22), C24(H24)
2.d Idealised Me refined as rotating group:
 C(HA,HB,HC), C25(H25A,H25B,H25C)
;
_olex2_submission_special_instructions 'No special instructions were received'

loop_
_space_group_symop_operation_xyz
'x, y, z'
'-x+1/2, -y, z+1/2'
'x+1/2, -y+1/2, -z'
'-x, y+1/2, -z+1/2'

loop_
_atom_site_label
_atom_site_type_symbol
_atom_site_fract_x
_atom_site_fract_y
_atom_site_fract_z
_atom_site_U_iso_or_equiv
_atom_site_adp_type
_atom_site_occupancy
_atom_site_site_symmetry_order
_atom_site_calc_flag
_atom_site_refinement_flags_posn
_atom_site_refinement_flags_adp
_atom_site_refinement_flags_occupancy
_atom_site_disorder_assembly
_atom_site_disorder_group
O1 O 0.65610(17) 0.20048(15) 0.25536(15) 0.0558(5) Uani 1 1 d . . . . .
O2 O 0.63197(16) 0.39636(15) 0.23113(14) 0.0522(4) Uani 1 1 d . . . . .
O3 O 0.34490(15) 0.56084(14) -0.05033(12) 0.0467(4) Uani 1 1 d . . . . .
N4 N 0.12153(18) 0.27222(18) 0.07515(16) 0.0468(5) Uani 1 1 d . . . . .
C5 C 0.3448(2) 0.30501(18) 0.09412(16) 0.0367(5) Uani 1 1 d . . . . .
C6 C 0.5313(2) 0.33896(19) 0.18732(17) 0.0386(5) Uani 1 1 d . . . . .
C7 C 0.1789(2) 0.4591(2) 0.03566(16) 0.0388(5) Uani 1 1 d . . . . .
C8 C 0.2268(2) 0.5589(2) -0.00657(17) 0.0409(5) Uani 1 1 d . . . . .
C9 C 0.2284(2) 0.33697(18) 0.03199(16) 0.0379(5) Uani 1 1 d . . . . .
H9 H 0.240647 0.314561 -0.041597 0.046 Uiso 1 1 calc R U . . .
O10 O 0.20705(18) 0.75521(15) -0.04557(15) 0.0609(5) Uani 1 1 d . . . . .
C11 C 0.3606(2) 0.18622(19) 0.10871(18) 0.0430(5) Uani 1 1 d . . . . .
C12 C 0.4313(2) 0.38387(19) 0.13432(16) 0.0381(5) Uani 1 1 d . . . . .
H12 H 0.421265 0.462986 0.125463 0.046 Uiso 1 1 calc R U . . .
C13 C 0.1547(2) 0.6601(2) -0.00164(19) 0.0475(6) Uani 1 1 d . . . . .
O14 O -0.06792(17) 0.3043(2) 0.15455(16) 0.0721(6) Uani 1 1 d . . . . .
C15 C 0.5471(2) 0.22193(19) 0.20157(17) 0.0430(5) Uani 1 1 d . . . . .
C16 C 0.4640(2) 0.1435(2) 0.16323(19) 0.0471(6) Uani 1 1 d . . . . .
H16 H 0.475706 0.064699 0.172973 0.057 Uiso 1 1 calc R U . . .
C17 C 0.0270(2) 0.3392(3) 0.10925(19) 0.0517(6) Uani 1 1 d . . . . .
C18 C 0.0593(2) 0.4585(2) 0.08035(18) 0.0476(6) Uani 1 1 d . . . . .
C19 C 0.6962(2) 0.3109(2) 0.29171(19) 0.0505(6) Uani 1 1 d . . . . .
H19A H 0.786098 0.318932 0.282860 0.061 Uiso 1 1 calc R U . . .
H19B H 0.676479 0.319834 0.365710 0.061 Uiso 1 1 calc R U . . .
C20 C 0.1318(3) 0.1500(2) 0.0998(2) 0.0553(7) Uani 1 1 d . . . . .
H20A H 0.067244 0.107009 0.063007 0.066 Uiso 1 1 calc R U . . .
H20B H 0.121004 0.137922 0.174699 0.066 Uiso 1 1 calc R U . . .
C21 C 0.2608(2) 0.1084(2) 0.0656(2) 0.0538(6) Uani 1 1 d . . . . .
H21A H 0.274341 0.030403 0.090721 0.065 Uiso 1 1 calc R U . . .
H21B H 0.265530 0.107539 -0.010548 0.065 Uiso 1 1 calc R U . . .
C22 C 0.0364(3) 0.6585(3) 0.0458(2) 0.0583(7) Uani 1 1 d . . . . .
H22 H -0.010921 0.725780 0.049295 0.070 Uiso 1 1 calc R U . . .
C C 0.1288(3) 0.8532(2) -0.0583(3) 0.0754(10) Uani 1 1 d . . . . .
HA H 0.053658 0.831201 -0.094638 0.113 Uiso 1 1 calc R U . . .
HB H 0.172314 0.910880 -0.098350 0.113 Uiso 1 1 calc R U . . .
HC H 0.107505 0.883903 0.009506 0.113 Uiso 1 1 calc R U . . .
C24 C -0.0101(2) 0.5576(3) 0.0871(2) 0.0576(7) Uani 1 1 d . . . . .
H24 H -0.088304 0.556712 0.119434 0.069 Uiso 1 1 calc R U . . .
C25 C 0.3458(3) 0.5553(3) -0.1629(2) 0.0704(8) Uani 1 1 d . . . . .
H25A H 0.296169 0.617104 -0.190960 0.106 Uiso 1 1 calc R U . . .
H25B H 0.311589 0.482733 -0.185348 0.106 Uiso 1 1 calc R U . . .
H25C H 0.430427 0.562235 -0.187908 0.106 Uiso 1 1 calc R U . . .

loop_
_atom_site_aniso_label
_atom_site_aniso_U_11
_atom_site_aniso_U_22
_atom_site_aniso_U_33
_atom_site_aniso_U_23
_atom_site_aniso_U_13
_atom_site_aniso_U_12
O1 0.0513(10) 0.0513(9) 0.0648(10) 0.0050(9) -0.0174(10) 0.0062(9)
O2 0.0442(9) 0.0478(9) 0.0648(10) -0.0026(8) -0.0133(9) -0.0010(8)
O3 0.0395(9) 0.0546(9) 0.0460(8) 0.0087(8) 0.0007(7) -0.0007(8)
N4 0.0375(10) 0.0550(12) 0.0480(11) 0.0097(10) -0.0008(9) -0.0089(9)
C5 0.0372(11) 0.0403(11) 0.0327(10) 0.0024(9) 0.0006(9) -0.0021(10)
C6 0.0363(11) 0.0411(11) 0.0384(10) -0.0036(10) -0.0001(9) 0.0004(11)
C7 0.0345(11) 0.0477(12) 0.0342(10) -0.0008(9) -0.0041(9) 0.0005(10)
C8 0.0356(11) 0.0484(12) 0.0385(10) -0.0002(10) -0.0055(10) 0.0011(11)
C9 0.0351(11) 0.0426(11) 0.0361(10) 0.0032(9) -0.0004(9) -0.0057(11)
O10 0.0604(12) 0.0424(9) 0.0799(12) 0.0045(10) -0.0136(10) 0.0053(9)
C11 0.0477(13) 0.0398(11) 0.0415(11) 0.0024(10) -0.0025(11) -0.0039(11)
C12 0.0363(11) 0.0372(10) 0.0407(10) 0.0021(9) 0.0028(10) 0.0007(10)
C13 0.0471(13) 0.0464(12) 0.0489(12) -0.0042(11) -0.0138(12) 0.0025(12)
O14 0.0466(10) 0.1015(16) 0.0681(12) 0.0089(12) 0.0151(10) -0.0181(12)
C15 0.0432(13) 0.0469(12) 0.0388(11) 0.0056(10) -0.0026(10) 0.0035(11)
C16 0.0556(14) 0.0355(11) 0.0504(12) 0.0074(10) -0.0051(12) -0.0006(12)
C17 0.0390(12) 0.0737(16) 0.0424(12) 0.0062(13) -0.0006(10) -0.0058(14)
C18 0.0366(12) 0.0654(15) 0.0409(11) -0.0033(11) -0.0003(10) 0.0005(12)
C19 0.0418(13) 0.0598(15) 0.0500(13) -0.0011(12) -0.0084(11) 0.0027(12)
C20 0.0541(15) 0.0543(14) 0.0574(14) 0.0122(13) -0.0071(13) -0.0196(13)
C21 0.0595(16) 0.0426(12) 0.0594(14) 0.0048(12) -0.0122(14) -0.0103(13)
C22 0.0498(14) 0.0606(15) 0.0645(15) -0.0146(14) -0.0095(13) 0.0153(15)
C 0.076(2) 0.0446(14) 0.106(2) 0.0045(16) -0.037(2) 0.0050(15)
C24 0.0410(13) 0.0783(18) 0.0534(14) -0.0096(14) 0.0015(12) 0.0071(14)
C25 0.0720(19) 0.093(2) 0.0459(13) 0.0024(15) 0.0077(14) -0.003(2)

loop_
_atom_type_symbol
_atom_type_description
_atom_type_scat_dispersion_real
_atom_type_scat_dispersion_imag
_atom_type_scat_source
C C 0.0033 0.0016 'International Tables Vol C Tables 4.2.6.8 and 6.1.1.4'
H H 0.0000 0.0000 'International Tables Vol C Tables 4.2.6.8 and 6.1.1.4'
N N 0.0061 0.0033 'International Tables Vol C Tables 4.2.6.8 and 6.1.1.4'
O O 0.0106 0.0060 'International Tables Vol C Tables 4.2.6.8 and 6.1.1.4'

loop_
_geom_angle_atom_site_label_1
_geom_angle_atom_site_label_2
_geom_angle_atom_site_label_3
_geom_angle
_geom_angle_site_symmetry_1
_geom_angle_site_symmetry_3
_geom_angle_publ_flag
C15 O1 C19 104.67(17) . . ?
C6 O2 C19 104.87(17) . . ?
C8 O3 C25 114.2(2) . . ?
C17 N4 C9 114.1(2) . . ?
C17 N4 C20 123.3(2) . . ?
C20 N4 C9 121.2(2) . . ?
C11 C5 C9 114.07(19) . . ?
C12 C5 C9 124.87(19) . . ?
C12 C5 C11 121.1(2) . . ?
C12 C6 O2 128.6(2) . . ?
C12 C6 C15 122.4(2) . . ?
C15 C6 O2 109.0(2) . . ?
C8 C7 C9 130.2(2) . . ?
C8 C7 C18 120.2(2) . . ?
C18 C7 C9 109.1(2) . . ?
O3 C8 C13 120.4(2) . . ?
C7 C8 O3 120.8(2) . . ?
C7 C8 C13 118.8(2) . . ?
N4 C9 C5 108.37(16) . . ?
N4 C9 C7 101.23(18) . . ?
N4 C9 H9 108.9 . . ?
C5 C9 H9 108.9 . . ?
C7 C9 C5 119.92(19) . . ?
C7 C9 H9 108.9 . . ?
C13 O10 C 117.1(2) . . ?
C5 C11 C21 117.3(2) . . ?
C16 C11 C5 120.7(2) . . ?
C16 C11 C21 122.0(2) . . ?
C5 C12 H12 121.7 . . ?
C6 C12 C5 116.6(2) . . ?
C6 C12 H12 121.7 . . ?
O10 C13 C8 115.8(2) . . ?
O10 C13 C22 124.1(2) . . ?
C22 C13 C8 120.2(2) . . ?
O1 C15 C6 110.3(2) . . ?
C16 C15 O1 127.6(2) . . ?
C16 C15 C6 122.1(2) . . ?
C11 C16 H16 121.4 . . ?
C15 C16 C11 117.2(2) . . ?
C15 C16 H16 121.4 . . ?
N4 C17 C18 106.6(2) . . ?
O14 C17 N4 125.3(3) . . ?
O14 C17 C18 128.1(3) . . ?
C7 C18 C17 108.6(2) . . ?
C24 C18 C7 121.0(2) . . ?
C24 C18 C17 130.2(2) . . ?
O1 C19 O2 107.64(17) . . ?
O1 C19 H19A 110.2 . . ?
O1 C19 H19B 110.2 . . ?
O2 C19 H19A 110.2 . . ?
O2 C19 H19B 110.2 . . ?
H19A C19 H19B 108.5 . . ?
N4 C20 H20A 110.0 . . ?
N4 C20 H20B 110.0 . . ?
N4 C20 C21 108.3(2) . . ?
H20A C20 H20B 108.4 . . ?
C21 C20 H20A 110.0 . . ?
C21 C20 H20B 110.0 . . ?
C11 C21 C20 110.3(2) . . ?
C11 C21 H21A 109.6 . . ?
C11 C21 H21B 109.6 . . ?
C20 C21 H21A 109.6 . . ?
C20 C21 H21B 109.6 . . ?
H21A C21 H21B 108.1 . . ?
C13 C22 H22 119.9 . . ?
C24 C22 C13 120.1(3) . . ?
C24 C22 H22 119.9 . . ?
O10 C HA 109.5 . . ?
O10 C HB 109.5 . . ?
O10 C HC 109.5 . . ?
HA C HB 109.5 . . ?
HA C HC 109.5 . . ?
HB C HC 109.5 . . ?
C18 C24 C22 119.6(2) . . ?
C18 C24 H24 120.2 . . ?
C22 C24 H24 120.2 . . ?
O3 C25 H25A 109.5 . . ?
O3 C25 H25B 109.5 . . ?
O3 C25 H25C 109.5 . . ?
H25A C25 H25B 109.5 . . ?
H25A C25 H25C 109.5 . . ?
H25B C25 H25C 109.5 . . ?

loop_
_geom_bond_atom_site_label_1
_geom_bond_atom_site_label_2
_geom_bond_distance
_geom_bond_site_symmetry_2
_geom_bond_publ_flag
O1 C15 1.372(3) . ?
O1 C19 1.427(3) . ?
O2 C6 1.381(3) . ?
O2 C19 1.430(3) . ?
O3 C8 1.377(3) . ?
O3 C25 1.434(3) . ?
N4 C9 1.472(3) . ?
N4 C17 1.344(3) . ?
N4 C20 1.455(3) . ?
C5 C9 1.517(3) . ?
C5 C11 1.399(3) . ?
C5 C12 1.396(3) . ?
C6 C12 1.366(3) . ?
C6 C15 1.379(3) . ?
C7 C8 1.375(3) . ?
C7 C9 1.512(3) . ?
C7 C18 1.397(3) . ?
C8 C13 1.404(3) . ?
C9 H9 0.9800 . ?
O10 C13 1.356(3) . ?
O10 C 1.419(3) . ?
C11 C16 1.395(3) . ?
C11 C21 1.498(3) . ?
C12 H12 0.9300 . ?
C13 C22 1.399(4) . ?
O14 C17 1.233(3) . ?
C15 C16 1.360(3) . ?
C16 H16 0.9300 . ?
C17 C18 1.472(4) . ?
C18 C24 1.370(4) . ?
C19 H19A 0.9700 . ?
C19 H19B 0.9700 . ?
C20 H20A 0.9700 . ?
C20 H20B 0.9700 . ?
C20 C21 1.522(4) . ?
C21 H21A 0.9700 . ?
C21 H21B 0.9700 . ?
C22 H22 0.9300 . ?
C22 C24 1.374(4) . ?
C HA 0.9600 . ?
C HB 0.9600 . ?
C HC 0.9600 . ?
C24 H24 0.9300 . ?
C25 H25A 0.9600 . ?
C25 H25B 0.9600 . ?
C25 H25C 0.9600 . ?

loop_
_geom_torsion_atom_site_label_1
_geom_torsion_atom_site_label_2
_geom_torsion_atom_site_label_3
_geom_torsion_atom_site_label_4
_geom_torsion
_geom_torsion_site_symmetry_1
_geom_torsion_site_symmetry_2
_geom_torsion_site_symmetry_3
_geom_torsion_site_symmetry_4
_geom_torsion_publ_flag
O1 C15 C16 C11 -178.6(2) . . . . ?
O2 C6 C12 C5 177.3(2) . . . . ?
O2 C6 C15 O1 0.7(3) . . . . ?
O2 C6 C15 C16 -177.8(2) . . . . ?
O3 C8 C13 O10 2.4(3) . . . . ?
O3 C8 C13 C22 -178.1(2) . . . . ?
N4 C17 C18 C7 -4.2(3) . . . . ?
N4 C17 C18 C24 172.5(2) . . . . ?
N4 C20 C21 C11 50.8(3) . . . . ?
C5 C11 C16 C15 0.4(3) . . . . ?
C5 C11 C21 C20 -49.5(3) . . . . ?
C6 O2 C19 O1 18.4(2) . . . . ?
C6 C15 C16 C11 -0.3(3) . . . . ?
C7 C8 C13 O10 -179.4(2) . . . . ?
C7 C8 C13 C22 0.1(3) . . . . ?
C7 C18 C24 C22 2.5(4) . . . . ?
C8 C7 C9 N4 -170.2(2) . . . . ?
C8 C7 C9 C5 70.8(3) . . . . ?
C8 C7 C18 C17 174.3(2) . . . . ?
C8 C7 C18 C24 -2.8(3) . . . . ?
C8 C13 C22 C24 -0.4(4) . . . . ?
C9 N4 C17 O14 -174.9(2) . . . . ?
C9 N4 C17 C18 5.9(3) . . . . ?
C9 N4 C20 C21 -4.1(3) . . . . ?
C9 C5 C11 C16 179.2(2) . . . . ?
C9 C5 C11 C21 -2.1(3) . . . . ?
C9 C5 C12 C6 -179.26(19) . . . . ?
C9 C7 C8 O3 -8.8(4) . . . . ?
C9 C7 C8 C13 173.0(2) . . . . ?
C9 C7 C18 C17 1.1(3) . . . . ?
C9 C7 C18 C24 -176.0(2) . . . . ?
O10 C13 C22 C24 179.1(2) . . . . ?
C11 C5 C9 N4 47.4(3) . . . . ?
C11 C5 C9 C7 162.8(2) . . . . ?
C11 C5 C12 C6 0.5(3) . . . . ?
C12 C5 C9 N4 -132.9(2) . . . . ?
C12 C5 C9 C7 -17.5(3) . . . . ?
C12 C5 C11 C16 -0.5(3) . . . . ?
C12 C5 C11 C21 178.2(2) . . . . ?
C12 C6 C15 O1 178.80(19) . . . . ?
C12 C6 C15 C16 0.3(4) . . . . ?
C13 C22 C24 C18 -0.9(4) . . . . ?
O14 C17 C18 C7 176.6(2) . . . . ?
O14 C17 C18 C24 -6.6(5) . . . . ?
C15 O1 C19 O2 -17.9(2) . . . . ?
C15 C6 C12 C5 -0.3(3) . . . . ?
C16 C11 C21 C20 129.2(2) . . . . ?
C17 N4 C9 C5 121.9(2) . . . . ?
C17 N4 C9 C7 -5.1(2) . . . . ?
C17 N4 C20 C21 -169.7(2) . . . . ?
C17 C18 C24 C22 -173.9(3) . . . . ?
C18 C7 C8 O3 179.62(19) . . . . ?
C18 C7 C8 C13 1.4(3) . . . . ?
C18 C7 C9 N4 2.1(2) . . . . ?
C18 C7 C9 C5 -116.9(2) . . . . ?
C19 O1 C15 C6 10.7(3) . . . . ?
C19 O1 C15 C16 -170.9(2) . . . . ?
C19 O2 C6 C12 170.3(2) . . . . ?
C19 O2 C6 C15 -11.8(2) . . . . ?
C20 N4 C9 C5 -44.9(3) . . . . ?
C20 N4 C9 C7 -171.9(2) . . . . ?
C20 N4 C17 O14 -8.4(4) . . . . ?
C20 N4 C17 C18 172.4(2) . . . . ?
C21 C11 C16 C15 -178.2(2) . . . . ?
C O10 C13 C8 169.4(2) . . . . ?
C O10 C13 C22 -10.2(4) . . . . ?
C25 O3 C8 C7 100.7(3) . . . . ?
C25 O3 C8 C13 -81.2(3) . . . . ?
